data_7243664
loop_
_publ_author_name
'Rai, Sunil K.'
'Baidya, Debjani'
'Nangia, Ashwini K.'

_publ_section_title
;
 Salts, solvates and hydrates of the multi-kinase inhibitor drug pazopanib
 with hydroxybenzoic acids
;
_journal_issue 35
_journal_name_full CrystEngComm
_journal_page_first 5994
_journal_page_last 6011
_journal_paper_doi 10.1039/D1CE00785H
_journal_volume 23
_journal_year 2021
_chemical_formula_moiety 'C21 H24 N7 O2 S, C9 H7 O4, C2 H3 N'
_chemical_formula_sum 'C32 H34 N8 O6 S'
_chemical_formula_weight 658.73
_space_group_crystal_system monoclinic
_space_group_IT_number 14
_space_group_name_Hall '-P 2ybc'
_space_group_name_H-M_alt 'P 1 21/c 1'
_atom_sites_solution_hydrogens mixed
_audit_creation_method SHELXL-2017/1
_audit_update_record
;
2020-12-16 deposited with the CCDC.	2021-08-19 downloaded from the CCDC.
;
_cell_angle_alpha 90
_cell_angle_beta 106.194(3)
_cell_angle_gamma 90
_cell_formula_units_Z 4
_cell_length_a 16.0673(17)
_cell_length_b 8.5659(9)
_cell_length_c 23.125(2)
_cell_measurement_reflns_used 9844
_cell_measurement_temperature 100(2)
_cell_measurement_theta_max 26.33
_cell_measurement_theta_min 2.55
_cell_volume 3056.4(5)
_computing_cell_refinement 'Bruker SAINT'
_computing_data_collection 'Bruker APEX2'
_computing_data_reduction 'Bruker SAINT'
_computing_structure_refinement 'SHELXL-2017/1 (Sheldrick, 2017)'
_computing_structure_solution 'SHELXT 2014/5 (Sheldrick, 2014)'
_diffrn_ambient_temperature 100(2)
_diffrn_measured_fraction_theta_full 0.998
_diffrn_measured_fraction_theta_max 0.994
_diffrn_measurement_device_type 'Bruker APEX-II CCD'
_diffrn_measurement_method '\f and \w scans'
_diffrn_radiation_type MoK\a
_diffrn_radiation_wavelength 0.71073
_diffrn_reflns_av_R_equivalents 0.1047
_diffrn_reflns_av_unetI/netI 0.0368
_diffrn_reflns_Laue_measured_fraction_full 0.998
_diffrn_reflns_Laue_measured_fraction_max 0.994
_diffrn_reflns_limit_h_max 20
_diffrn_reflns_limit_h_min -20
_diffrn_reflns_limit_k_max 10
_diffrn_reflns_limit_k_min -10
_diffrn_reflns_limit_l_max 25
_diffrn_reflns_limit_l_min -28
_diffrn_reflns_number 98113
_diffrn_reflns_point_group_measured_fraction_full 0.998
_diffrn_reflns_point_group_measured_fraction_max 0.994
_diffrn_reflns_theta_full 25.242
_diffrn_reflns_theta_max 26.440
_diffrn_reflns_theta_min 2.541
_diffrn_source 'sealed tube'
_exptl_absorpt_coefficient_mu 0.167
_exptl_absorpt_correction_T_max 0.967
_exptl_absorpt_correction_T_min 0.951
_exptl_absorpt_correction_type multi-scan
_exptl_absorpt_process_details 'sadabs (bruker, 2006)'
_exptl_crystal_colour white
_exptl_crystal_density_diffrn 1.432
_exptl_crystal_description cube
_exptl_crystal_F_000 1384
_exptl_crystal_size_max 0.300
_exptl_crystal_size_mid 0.250
_exptl_crystal_size_min 0.200
_exptl_transmission_factor_max 0.967
_exptl_transmission_factor_min 0.951
_refine_diff_density_max 0.553
_refine_diff_density_min -0.561
_refine_diff_density_rms 0.067
_refine_ls_extinction_method none
_refine_ls_goodness_of_fit_ref 1.127
_refine_ls_hydrogen_treatment mixed
_refine_ls_matrix_type full
_refine_ls_number_parameters 453
_refine_ls_number_reflns 6260
_refine_ls_number_restraints 0
_refine_ls_restrained_S_all 1.127
_refine_ls_R_factor_all 0.0735
_refine_ls_R_factor_gt 0.0612
_refine_ls_shift/su_max 0.009
_refine_ls_shift/su_mean 0.002
_refine_ls_structure_factor_coef Fsqd
_refine_ls_weighting_details 'w=1/[\s^2^(Fo^2^)+(0.0424P)^2^+5.6664P] where P=(Fo^2^+2Fc^2^)/3'
_refine_ls_weighting_scheme calc
_refine_ls_wR_factor_gt 0.1296
_refine_ls_wR_factor_ref 0.1355
_reflns_Friedel_coverage 0.000
_reflns_number_gt 5377
_reflns_number_total 6300
_reflns_threshold_expression 'I > 2\s(I)'
_cod_data_source_file d1ce00785h2.cif
_cod_data_source_block PAZ_CFA_CH3CN
_cod_original_sg_symbol_H-M 'P 21/c'
_cod_database_code 7243664
_shelx_shelxl_version_number 2017/1
_shelx_space_group_comment
;
The symmetry employed for this shelxl refinement is uniquely defined
by the following loop, which should always be used as a source of
symmetry information in preference to the above space-group names.
They are only intended as comments.
;
_shelx_estimated_absorpt_t_min 0.951
_shelx_estimated_absorpt_t_max 0.967

loop_
_space_group_symop_operation_xyz
'x, y, z'
'-x, y+1/2, -z+1/2'
'-x, -y, -z'
'x, -y-1/2, z-1/2'

loop_
_atom_site_label
_atom_site_type_symbol
_atom_site_fract_x
_atom_site_fract_y
_atom_site_fract_z
_atom_site_U_iso_or_equiv
_atom_site_adp_type
_atom_site_occupancy
_atom_site_site_symmetry_order
_atom_site_calc_flag
_atom_site_refinement_flags_posn
_atom_site_refinement_flags_adp
_atom_site_refinement_flags_occupancy
_atom_site_disorder_assembly
_atom_site_disorder_group
S1 S 0.51769(4) 0.86600(7) 0.67970(3) 0.01266(15) Uani 1 1 d . . . . .
O2 O 0.47237(11) 0.9634(2) 0.71190(8) 0.0164(4) Uani 1 1 d . . . . .
O6 O -0.08555(12) -0.0704(2) 0.09334(8) 0.0187(4) Uani 1 1 d . . . . .
O3 O 0.24508(11) 0.4781(2) 0.38974(8) 0.0181(4) Uani 1 1 d . . . . .
O1 O 0.57318(12) 0.9393(2) 0.64895(8) 0.0196(4) Uani 1 1 d . . . . .
O4 O 0.32249(11) 0.4451(2) 0.32447(8) 0.0213(4) Uani 1 1 d . . . . .
O5 O 0.07895(12) -0.0724(2) 0.07853(9) 0.0235(4) Uani 1 1 d . . . . .
N4 N 0.53014(12) 0.7527(3) 0.47030(9) 0.0130(4) Uani 1 1 d . . . . .
N5 N 0.44705(13) 0.6260(3) 0.38274(9) 0.0144(4) Uani 1 1 d . . . . .
N6 N 0.39289(13) 0.6492(3) 0.46358(9) 0.0155(5) Uani 1 1 d . . . . .
N2 N 0.97299(13) 0.7628(3) 0.49077(10) 0.0178(5) Uani 1 1 d . . . . .
N3 N 0.66594(13) 0.8433(3) 0.47630(9) 0.0155(5) Uani 1 1 d . . . . .
N8 N 0.8414(2) 1.2784(5) 0.76689(16) 0.0579(10) Uani 1 1 d . . . . .
C3 C 0.97384(16) 0.9293(3) 0.41404(11) 0.0164(5) Uani 1 1 d . . . . .
C21 C 0.35080(16) 0.6982(3) 0.70153(11) 0.0194(6) Uani 1 1 d . . . . .
H21C H 0.338139 0.805626 0.710959 0.029 Uiso 1 1 calc R U . . .
H21B H 0.402877 0.661333 0.731662 0.029 Uiso 1 1 calc R U . . .
H21A H 0.301682 0.630801 0.701943 0.029 Uiso 1 1 calc R U . . .
C11 C 0.58598(15) 0.7168(3) 0.38394(11) 0.0136(5) Uani 1 1 d . . . . .
H11 H 0.631178 0.730107 0.365239 0.016 Uiso 1 1 calc R U . . .
C18 C 0.43751(15) 0.7580(3) 0.62545(11) 0.0132(5) Uani 1 1 d . . . . .
C8 C 0.81689(16) 0.7881(3) 0.48585(11) 0.0165(5) Uani 1 1 d . . . . .
H8 H 0.818303 0.718636 0.518133 0.020 Uiso 1 1 calc R U . . .
C12 C 0.51133(15) 0.6452(3) 0.35551(11) 0.0141(5) Uani 1 1 d . . . . .
H12 H 0.503294 0.607350 0.315719 0.017 Uiso 1 1 calc R U . . .
C10 C 0.59420(15) 0.7719(3) 0.44349(11) 0.0118(5) Uani 1 1 d . . . . .
C4 C 0.88858(16) 0.9239(3) 0.41895(11) 0.0154(5) Uani 1 1 d . . . . .
C19 C 0.44933(15) 0.7481(3) 0.56820(11) 0.0127(5) Uani 1 1 d . . . . .
H19 H 0.498780 0.793882 0.560151 0.015 Uiso 1 1 calc R U . . .
C29 C 0.06151(16) 0.0076(3) 0.12422(11) 0.0162(5) Uani 1 1 d . . . . .
C25 C 0.11440(16) 0.1736(3) 0.21201(11) 0.0161(5) Uani 1 1 d . . . . .
C6 C 0.73789(16) 0.9642(3) 0.40606(12) 0.0163(5) Uani 1 1 d . . . . .
H6 H 0.684280 1.011379 0.385537 0.020 Uiso 1 1 calc R U . . .
C15 C 0.31403(15) 0.6103(3) 0.53566(11) 0.0137(5) Uani 1 1 d . . . . .
H15 H 0.270355 0.560898 0.504763 0.016 Uiso 1 1 calc R U . . .
C14 C 0.38792(15) 0.6703(3) 0.52277(11) 0.0141(5) Uani 1 1 d . . . . .
C28 C -0.02073(16) 0.0076(3) 0.13404(11) 0.0155(5) Uani 1 1 d . . . . .
C9 C 0.89225(15) 0.8195(3) 0.46713(11) 0.0159(5) Uani 1 1 d . . . . .
C22 C 0.25637(15) 0.4184(3) 0.34253(11) 0.0151(5) Uani 1 1 d . . . . .
C17 C 0.36568(15) 0.6934(3) 0.64008(11) 0.0139(5) Uani 1 1 d . . . . .
C13 C 0.45928(15) 0.6781(3) 0.43963(11) 0.0123(5) Uani 1 1 d . . . . .
C7 C 0.74201(15) 0.8625(3) 0.45521(11) 0.0149(5) Uani 1 1 d . . . . .
C24 C 0.18512(16) 0.2647(3) 0.25122(12) 0.0168(5) Uani 1 1 d . . . . .
H24 H 0.232676 0.290565 0.236165 0.020 Uiso 1 1 calc R U . . .
C32 C 0.8095(2) 1.2063(4) 0.72587(16) 0.0362(8) Uani 1 1 d . . . . .
C31 C 0.7645(2) 1.1261(5) 0.67111(17) 0.0434(9) Uani 1 1 d . . . . .
H31A H 0.769607 1.186570 0.636277 0.065 Uiso 1 1 calc R U . . .
H31B H 0.703170 1.114830 0.669424 0.065 Uiso 1 1 calc R U . . .
H31C H 0.790204 1.022622 0.670471 0.065 Uiso 1 1 calc R U . . .
N1 N 1.01941(13) 0.8326(3) 0.45675(10) 0.0170(5) Uani 1 1 d . . . . .
N7 N 0.57691(14) 0.7469(3) 0.72799(10) 0.0159(5) Uani 1 1 d . . . . .
C16 C 0.30415(15) 0.6224(3) 0.59264(11) 0.0154(5) Uani 1 1 d . . . . .
H16 H 0.253295 0.580654 0.600027 0.018 Uiso 1 1 calc R U . . .
C30 C 0.12693(16) 0.0940(3) 0.16242(12) 0.0173(5) Uani 1 1 d . . . . .
H30 H 0.181922 0.099178 0.154707 0.021 Uiso 1 1 calc R U . . .
C26 C 0.03242(16) 0.1684(3) 0.22222(12) 0.0190(6) Uani 1 1 d . . . . .
H26 H 0.022512 0.220948 0.255867 0.023 Uiso 1 1 calc R U . . .
C5 C 0.81049(16) 0.9951(3) 0.38785(12) 0.0174(5) Uani 1 1 d . . . . .
H5 H 0.807845 1.063114 0.354944 0.021 Uiso 1 1 calc R U . . .
C27 C -0.03384(17) 0.0864(3) 0.18310(12) 0.0201(6) Uani 1 1 d . . . . .
H27 H -0.089441 0.083957 0.189955 0.024 Uiso 1 1 calc R U . . .
C23 C 0.18788(16) 0.3141(3) 0.30637(12) 0.0171(5) Uani 1 1 d . . . . .
H23 H 0.143516 0.280647 0.323414 0.020 Uiso 1 1 calc R U . . .
C2 C 1.01151(17) 1.0205(4) 0.37224(13) 0.0229(6) Uani 1 1 d . . . . .
H2B H 1.037515 0.948628 0.349236 0.034 Uiso 1 1 calc R U . . .
H2A H 1.056078 1.091613 0.395617 0.034 Uiso 1 1 calc R U . . .
H2C H 0.965608 1.080966 0.344476 0.034 Uiso 1 1 calc R U . . .
C20 C 0.67058(17) 0.8989(4) 0.53733(12) 0.0228(6) Uani 1 1 d . . . . .
H20C H 0.620002 0.964288 0.535919 0.034 Uiso 1 1 calc R U . . .
H20A H 0.723594 0.960249 0.552943 0.034 Uiso 1 1 calc R U . . .
H20B H 0.671245 0.809222 0.563762 0.034 Uiso 1 1 calc R U . . .
C1 C 1.11101(16) 0.7955(3) 0.46950(12) 0.0212(6) Uani 1 1 d . . . . .
H1C H 1.124646 0.770011 0.431839 0.032 Uiso 1 1 calc R U . . .
H1A H 1.124584 0.705733 0.496806 0.032 Uiso 1 1 calc R U . . .
H1B H 1.145552 0.885598 0.488439 0.032 Uiso 1 1 calc R U . . .
H1 H 0.353(2) 0.598(4) 0.4428(14) 0.018(8) Uiso 1 1 d . . . . .
H2 H 0.400(3) 0.558(5) 0.3637(18) 0.053(12) Uiso 1 1 d . . . . .
H3 H 0.033(3) -0.122(5) 0.0537(19) 0.065(14) Uiso 1 1 d . . . . .
H14 H -0.133(3) -0.049(5) 0.1020(17) 0.045(11) Uiso 1 1 d . . . . .
H7A H 0.607(2) 0.697(4) 0.7114(16) 0.036(10) Uiso 1 1 d . . . . .
H7B H 0.548(2) 0.692(4) 0.7477(14) 0.019(8) Uiso 1 1 d . . . . .

loop_
_atom_site_aniso_label
_atom_site_aniso_U_11
_atom_site_aniso_U_22
_atom_site_aniso_U_33
_atom_site_aniso_U_23
_atom_site_aniso_U_13
_atom_site_aniso_U_12
S1 0.0103(3) 0.0165(3) 0.0108(3) -0.0013(2) 0.0024(2) -0.0023(2)
O2 0.0169(9) 0.0168(9) 0.0148(9) -0.0013(7) 0.0035(7) 0.0009(7)
O6 0.0103(9) 0.0260(10) 0.0185(9) -0.0077(8) 0.0019(7) -0.0041(8)
O3 0.0117(8) 0.0264(10) 0.0145(9) -0.0056(8) 0.0008(7) -0.0019(8)
O1 0.0171(9) 0.0262(10) 0.0161(9) -0.0034(8) 0.0055(7) -0.0092(8)
O4 0.0096(8) 0.0309(11) 0.0235(10) -0.0135(8) 0.0048(7) -0.0054(8)
O5 0.0125(9) 0.0327(12) 0.0252(10) -0.0144(9) 0.0051(8) -0.0044(8)
N4 0.0080(9) 0.0182(11) 0.0116(10) -0.0018(8) 0.0009(8) -0.0018(8)
N5 0.0098(10) 0.0200(11) 0.0121(10) -0.0022(9) 0.0008(8) -0.0027(9)
N6 0.0082(10) 0.0244(12) 0.0129(10) -0.0052(9) 0.0011(8) -0.0064(9)
N2 0.0096(10) 0.0231(12) 0.0194(11) 0.0032(9) 0.0016(8) -0.0009(9)
N3 0.0094(10) 0.0222(12) 0.0140(10) -0.0013(9) 0.0019(8) -0.0016(9)
N8 0.053(2) 0.075(3) 0.053(2) -0.017(2) 0.0273(17) -0.0241(19)
C3 0.0106(12) 0.0187(13) 0.0194(13) -0.0024(11) 0.0032(10) -0.0020(10)
C21 0.0133(12) 0.0284(15) 0.0175(13) 0.0020(11) 0.0057(10) -0.0023(11)
C11 0.0109(11) 0.0168(13) 0.0129(12) 0.0019(10) 0.0028(9) 0.0011(10)
C18 0.0073(11) 0.0149(12) 0.0153(12) 0.0001(10) -0.0002(9) 0.0002(9)
C8 0.0121(12) 0.0181(13) 0.0170(12) 0.0027(10) 0.0001(10) -0.0015(10)
C12 0.0120(11) 0.0169(13) 0.0126(12) 0.0000(10) 0.0019(9) 0.0016(10)
C10 0.0078(11) 0.0137(12) 0.0122(11) 0.0024(9) -0.0002(9) 0.0008(9)
C4 0.0109(11) 0.0179(13) 0.0175(12) -0.0014(10) 0.0039(10) -0.0023(10)
C19 0.0079(11) 0.0172(12) 0.0132(11) -0.0008(10) 0.0033(9) -0.0015(9)
C29 0.0136(12) 0.0181(13) 0.0163(12) -0.0018(10) 0.0032(10) 0.0015(10)
C25 0.0099(11) 0.0200(13) 0.0163(12) -0.0010(10) 0.0000(9) -0.0016(10)
C6 0.0094(11) 0.0182(13) 0.0195(13) 0.0018(10) 0.0010(9) 0.0019(10)
C15 0.0071(11) 0.0146(12) 0.0169(12) -0.0007(10) -0.0008(9) -0.0010(9)
C14 0.0105(11) 0.0162(13) 0.0154(12) -0.0003(10) 0.0034(9) 0.0019(10)
C28 0.0138(12) 0.0159(13) 0.0139(12) 0.0012(10) -0.0010(9) -0.0016(10)
C9 0.0093(11) 0.0175(13) 0.0180(12) -0.0014(10) -0.0009(9) -0.0002(10)
C22 0.0087(11) 0.0181(13) 0.0161(12) -0.0003(10) -0.0004(9) 0.0009(10)
C17 0.0104(11) 0.0148(12) 0.0170(12) 0.0031(10) 0.0048(9) 0.0023(9)
C13 0.0085(11) 0.0151(12) 0.0124(11) 0.0002(9) 0.0014(9) -0.0005(9)
C7 0.0089(11) 0.0194(13) 0.0157(12) -0.0034(10) 0.0023(9) -0.0031(10)
C24 0.0097(11) 0.0195(13) 0.0199(13) -0.0030(11) 0.0020(10) 0.0000(10)
C32 0.0321(17) 0.041(2) 0.0402(19) -0.0016(16) 0.0179(15) -0.0069(15)
C31 0.0371(19) 0.042(2) 0.047(2) -0.0026(17) 0.0047(16) -0.0069(17)
N1 0.0096(10) 0.0215(12) 0.0197(11) 0.0008(9) 0.0037(8) 0.0002(9)
N7 0.0101(10) 0.0219(12) 0.0155(11) -0.0010(9) 0.0031(8) 0.0010(9)
C16 0.0077(11) 0.0176(13) 0.0216(13) 0.0028(11) 0.0054(9) -0.0003(10)
C30 0.0093(11) 0.0224(14) 0.0197(13) -0.0008(11) 0.0029(10) -0.0011(10)
C26 0.0144(12) 0.0258(15) 0.0164(13) -0.0050(11) 0.0035(10) -0.0028(11)
C5 0.0157(12) 0.0184(13) 0.0173(13) 0.0039(11) 0.0032(10) 0.0008(10)
C27 0.0120(12) 0.0292(15) 0.0192(13) -0.0045(11) 0.0047(10) -0.0050(11)
C23 0.0107(12) 0.0200(13) 0.0192(13) -0.0026(11) 0.0019(10) -0.0021(10)
C2 0.0140(13) 0.0297(16) 0.0261(14) 0.0039(12) 0.0076(11) -0.0012(11)
C20 0.0145(13) 0.0373(17) 0.0158(13) -0.0077(12) 0.0030(10) -0.0093(12)
C1 0.0090(12) 0.0299(16) 0.0231(14) 0.0011(12) 0.0018(10) 0.0013(11)

loop_
_atom_type_symbol
_atom_type_description
_atom_type_scat_dispersion_real
_atom_type_scat_dispersion_imag
_atom_type_scat_source
C C 0.0033 0.0016 'International Tables Vol C Tables 4.2.6.8 and 6.1.1.4'
H H 0.0000 0.0000 'International Tables Vol C Tables 4.2.6.8 and 6.1.1.4'
N N 0.0061 0.0033 'International Tables Vol C Tables 4.2.6.8 and 6.1.1.4'
O O 0.0106 0.0060 'International Tables Vol C Tables 4.2.6.8 and 6.1.1.4'
S S 0.1246 0.1234 'International Tables Vol C Tables 4.2.6.8 and 6.1.1.4'

loop_
_geom_angle_atom_site_label_1
_geom_angle_atom_site_label_2
_geom_angle_atom_site_label_3
_geom_angle
_geom_angle_site_symmetry_1
_geom_angle_site_symmetry_3
_geom_angle_publ_flag
O1 S1 O2 118.46(12) . . ?
O1 S1 N7 107.01(12) . . ?
O2 S1 N7 107.08(11) . . ?
O1 S1 C18 107.79(11) . . ?
O2 S1 C18 107.04(11) . . ?
N7 S1 C18 109.24(12) . . ?
C28 O6 H14 107(3) . . ?
C29 O5 H3 115(3) . . ?
C13 N4 C10 117.6(2) . . ?
C13 N5 C12 119.2(2) . . ?
C13 N5 H2 122(2) . . ?
C12 N5 H2 117(2) . . ?
C13 N6 C14 129.8(2) . . ?
C13 N6 H1 116(2) . . ?
C14 N6 H1 113(2) . . ?
C9 N2 N1 103.1(2) . . ?
C10 N3 C7 122.4(2) . . ?
C10 N3 C20 119.8(2) . . ?
C7 N3 C20 117.7(2) . . ?
N1 C3 C4 105.3(2) . . ?
N1 C3 C2 124.3(2) . . ?
C4 C3 C2 130.4(2) . . ?
C17 C21 H21C 109.5 . . ?
C17 C21 H21B 109.5 . . ?
H21C C21 H21B 109.5 . . ?
C17 C21 H21A 109.5 . . ?
H21C C21 H21A 109.5 . . ?
H21B C21 H21A 109.5 . . ?
C12 C11 C10 116.9(2) . . ?
C12 C11 H11 121.5 . . ?
C10 C11 H11 121.5 . . ?
C19 C18 C17 123.0(2) . . ?
C19 C18 S1 115.92(18) . . ?
C17 C18 S1 121.03(19) . . ?
C7 C8 C9 117.0(2) . . ?
C7 C8 H8 121.5 . . ?
C9 C8 H8 121.5 . . ?
C11 C12 N5 121.2(2) . . ?
C11 C12 H12 119.4 . . ?
N5 C12 H12 119.4 . . ?
N3 C10 N4 116.2(2) . . ?
N3 C10 C11 122.1(2) . . ?
N4 C10 C11 121.7(2) . . ?
C5 C4 C3 134.3(2) . . ?
C5 C4 C9 120.9(2) . . ?
C3 C4 C9 104.8(2) . . ?
C18 C19 C14 119.4(2) . . ?
C18 C19 H19 120.3 . . ?
C14 C19 H19 120.3 . . ?
O5 C29 C30 118.9(2) . . ?
O5 C29 C28 122.4(2) . . ?
C30 C29 C28 118.6(2) . . ?
C30 C25 C26 118.7(2) . . ?
C30 C25 C24 120.3(2) . . ?
C26 C25 C24 121.0(2) . . ?
C5 C6 C7 120.7(2) . . ?
C5 C6 H6 119.7 . . ?
C7 C6 H6 119.6 . . ?
C16 C15 C14 120.5(2) . . ?
C16 C15 H15 119.7 . . ?
C14 C15 H15 119.7 . . ?
C19 C14 C15 118.6(2) . . ?
C19 C14 N6 125.1(2) . . ?
C15 C14 N6 116.3(2) . . ?
O6 C28 C27 122.7(2) . . ?
O6 C28 C29 117.4(2) . . ?
C27 C28 C29 119.9(2) . . ?
N2 C9 C4 111.7(2) . . ?
N2 C9 C8 127.8(2) . . ?
C4 C9 C8 120.5(2) . . ?
O3 C22 O4 123.2(2) . . ?
O3 C22 C23 118.0(2) . . ?
O4 C22 C23 118.8(2) . . ?
C16 C17 C18 115.6(2) . . ?
C16 C17 C21 119.3(2) . . ?
C18 C17 C21 125.0(2) . . ?
N4 C13 N5 123.4(2) . . ?
N4 C13 N6 121.7(2) . . ?
N5 C13 N6 114.9(2) . . ?
C8 C7 C6 122.5(2) . . ?
C8 C7 N3 118.4(2) . . ?
C6 C7 N3 119.0(2) . . ?
C23 C24 C25 125.1(2) . . ?
C23 C24 H24 117.5 . . ?
C25 C24 H24 117.5 . . ?
N8 C32 C31 175.0(4) . . ?
C32 C31 H31A 109.5 . . ?
C32 C31 H31B 109.5 . . ?
H31A C31 H31B 109.5 . . ?
C32 C31 H31C 109.5 . . ?
H31A C31 H31C 109.5 . . ?
H31B C31 H31C 109.5 . . ?
C3 N1 N2 115.0(2) . . ?
C3 N1 C1 126.8(2) . . ?
N2 N1 C1 118.2(2) . . ?
S1 N7 H7A 108(3) . . ?
S1 N7 H7B 114(2) . . ?
H7A N7 H7B 116(3) . . ?
C15 C16 C17 122.7(2) . . ?
C15 C16 H16 118.6 . . ?
C17 C16 H16 118.6 . . ?
C29 C30 C25 121.8(2) . . ?
C29 C30 H30 119.1 . . ?
C25 C30 H30 119.1 . . ?
C27 C26 C25 119.6(2) . . ?
C27 C26 H26 120.2 . . ?
C25 C26 H26 120.2 . . ?
C6 C5 C4 118.4(2) . . ?
C6 C5 H5 120.8 . . ?
C4 C5 H5 120.8 . . ?
C26 C27 C28 121.2(2) . . ?
C26 C27 H27 119.4 . . ?
C28 C27 H27 119.4 . . ?
C24 C23 C22 123.6(2) . . ?
C24 C23 H23 118.2 . . ?
C22 C23 H23 118.2 . . ?
C3 C2 H2B 109.5 . . ?
C3 C2 H2A 109.5 . . ?
H2B C2 H2A 109.5 . . ?
C3 C2 H2C 109.5 . . ?
H2B C2 H2C 109.5 . . ?
H2A C2 H2C 109.5 . . ?
N3 C20 H20C 109.5 . . ?
N3 C20 H20A 109.5 . . ?
H20C C20 H20A 109.5 . . ?
N3 C20 H20B 109.5 . . ?
H20C C20 H20B 109.5 . . ?
H20A C20 H20B 109.5 . . ?
N1 C1 H1C 109.5 . . ?
N1 C1 H1A 109.5 . . ?
H1C C1 H1A 109.5 . . ?
N1 C1 H1B 109.5 . . ?
H1C C1 H1B 109.5 . . ?
H1A C1 H1B 109.5 . . ?

loop_
_geom_bond_atom_site_label_1
_geom_bond_atom_site_label_2
_geom_bond_distance
_geom_bond_site_symmetry_2
_geom_bond_publ_flag
S1 O1 1.4311(18) . ?
S1 O2 1.4432(18) . ?
S1 N7 1.613(2) . ?
S1 C18 1.785(2) . ?
O6 C28 1.367(3) . ?
O6 H14 0.86(4) . ?
O3 C22 1.264(3) . ?
O4 C22 1.266(3) . ?
O5 C29 1.353(3) . ?
O5 H3 0.91(5) . ?
N4 C13 1.326(3) . ?
N4 C10 1.351(3) . ?
N5 C13 1.350(3) . ?
N5 C12 1.361(3) . ?
N5 H2 0.95(4) . ?
N6 C13 1.355(3) . ?
N6 C14 1.405(3) . ?
N6 H1 0.81(3) . ?
N2 C9 1.350(3) . ?
N2 N1 1.364(3) . ?
N3 C10 1.338(3) . ?
N3 C7 1.446(3) . ?
N3 C20 1.472(3) . ?
N8 C32 1.128(5) . ?
C3 N1 1.339(3) . ?
C3 C4 1.407(3) . ?
C3 C2 1.496(4) . ?
C21 C17 1.506(3) . ?
C21 H21C 0.9800 . ?
C21 H21B 0.9800 . ?
C21 H21A 0.9800 . ?
C11 C12 1.344(3) . ?
C11 C10 1.427(3) . ?
C11 H11 0.9500 . ?
C18 C19 1.391(3) . ?
C18 C17 1.404(3) . ?
C8 C7 1.371(4) . ?
C8 C9 1.421(4) . ?
C8 H8 0.9500 . ?
C12 H12 0.9500 . ?
C4 C5 1.400(4) . ?
C4 C9 1.417(4) . ?
C19 C14 1.394(3) . ?
C19 H19 0.9500 . ?
C29 C30 1.383(4) . ?
C29 C28 1.402(4) . ?
C25 C30 1.396(4) . ?
C25 C26 1.402(4) . ?
C25 C24 1.466(3) . ?
C6 C5 1.372(4) . ?
C6 C7 1.419(4) . ?
C6 H6 0.9500 . ?
C15 C16 1.374(3) . ?
C15 C14 1.400(3) . ?
C15 H15 0.9500 . ?
C28 C27 1.386(4) . ?
C22 C23 1.482(3) . ?
C17 C16 1.395(4) . ?
C24 C23 1.332(4) . ?
C24 H24 0.9500 . ?
C32 C31 1.445(5) . ?
C31 H31A 0.9800 . ?
C31 H31B 0.9800 . ?
C31 H31C 0.9800 . ?
N1 C1 1.453(3) . ?
N7 H7A 0.81(4) . ?
N7 H7B 0.87(3) . ?
C16 H16 0.9500 . ?
C30 H30 0.9500 . ?
C26 C27 1.381(4) . ?
C26 H26 0.9500 . ?
C5 H5 0.9500 . ?
C27 H27 0.9500 . ?
C23 H23 0.9500 . ?
C2 H2B 0.9800 . ?
C2 H2A 0.9800 . ?
C2 H2C 0.9800 . ?
C20 H20C 0.9800 . ?
C20 H20A 0.9800 . ?
C20 H20B 0.9800 . ?
C1 H1C 0.9800 . ?
C1 H1A 0.9800 . ?
C1 H1B 0.9800 . ?

loop_
_geom_torsion_atom_site_label_1
_geom_torsion_atom_site_label_2
_geom_torsion_atom_site_label_3
_geom_torsion_atom_site_label_4
_geom_torsion
_geom_torsion_site_symmetry_1
_geom_torsion_site_symmetry_2
_geom_torsion_site_symmetry_3
_geom_torsion_site_symmetry_4
_geom_torsion_publ_flag
O1 S1 C18 C19 7.7(2) . . . . ?
O2 S1 C18 C19 136.18(19) . . . . ?
N7 S1 C18 C19 -108.2(2) . . . . ?
O1 S1 C18 C17 -169.9(2) . . . . ?
O2 S1 C18 C17 -41.4(2) . . . . ?
N7 S1 C18 C17 74.2(2) . . . . ?
C10 C11 C12 N5 -0.3(4) . . . . ?
C13 N5 C12 C11 -1.0(4) . . . . ?
C7 N3 C10 N4 175.7(2) . . . . ?
C20 N3 C10 N4 -1.4(3) . . . . ?
C7 N3 C10 C11 -3.4(4) . . . . ?
C20 N3 C10 C11 179.5(2) . . . . ?
C13 N4 C10 N3 -178.0(2) . . . . ?
C13 N4 C10 C11 1.1(4) . . . . ?
C12 C11 C10 N3 179.3(2) . . . . ?
C12 C11 C10 N4 0.2(4) . . . . ?
N1 C3 C4 C5 -179.2(3) . . . . ?
C2 C3 C4 C5 1.4(5) . . . . ?
N1 C3 C4 C9 0.4(3) . . . . ?
C2 C3 C4 C9 -179.0(3) . . . . ?
C17 C18 C19 C14 -0.3(4) . . . . ?
S1 C18 C19 C14 -177.82(19) . . . . ?
C18 C19 C14 C15 2.8(4) . . . . ?
C18 C19 C14 N6 -178.7(2) . . . . ?
C16 C15 C14 C19 -2.7(4) . . . . ?
C16 C15 C14 N6 178.7(2) . . . . ?
C13 N6 C14 C19 9.5(4) . . . . ?
C13 N6 C14 C15 -171.9(3) . . . . ?
O5 C29 C28 O6 -3.6(4) . . . . ?
C30 C29 C28 O6 175.9(2) . . . . ?
O5 C29 C28 C27 177.3(3) . . . . ?
C30 C29 C28 C27 -3.3(4) . . . . ?
N1 N2 C9 C4 -0.1(3) . . . . ?
N1 N2 C9 C8 -178.9(3) . . . . ?
C5 C4 C9 N2 179.5(2) . . . . ?
C3 C4 C9 N2 -0.2(3) . . . . ?
C5 C4 C9 C8 -1.6(4) . . . . ?
C3 C4 C9 C8 178.6(2) . . . . ?
C7 C8 C9 N2 178.8(3) . . . . ?
C7 C8 C9 C4 0.2(4) . . . . ?
C19 C18 C17 C16 -2.3(4) . . . . ?
S1 C18 C17 C16 175.11(19) . . . . ?
C19 C18 C17 C21 178.7(2) . . . . ?
S1 C18 C17 C21 -3.8(4) . . . . ?
C10 N4 C13 N5 -2.5(4) . . . . ?
C10 N4 C13 N6 177.9(2) . . . . ?
C12 N5 C13 N4 2.4(4) . . . . ?
C12 N5 C13 N6 -177.9(2) . . . . ?
C14 N6 C13 N4 -8.5(4) . . . . ?
C14 N6 C13 N5 171.8(2) . . . . ?
C9 C8 C7 C6 1.3(4) . . . . ?
C9 C8 C7 N3 -174.9(2) . . . . ?
C5 C6 C7 C8 -1.5(4) . . . . ?
C5 C6 C7 N3 174.8(2) . . . . ?
C10 N3 C7 C8 -115.4(3) . . . . ?
C20 N3 C7 C8 61.8(3) . . . . ?
C10 N3 C7 C6 68.2(3) . . . . ?
C20 N3 C7 C6 -114.6(3) . . . . ?
C30 C25 C24 C23 -163.4(3) . . . . ?
C26 C25 C24 C23 18.6(4) . . . . ?
C4 C3 N1 N2 -0.6(3) . . . . ?
C2 C3 N1 N2 178.9(2) . . . . ?
C4 C3 N1 C1 178.9(2) . . . . ?
C2 C3 N1 C1 -1.6(4) . . . . ?
C9 N2 N1 C3 0.4(3) . . . . ?
C9 N2 N1 C1 -179.1(2) . . . . ?
C14 C15 C16 C17 0.0(4) . . . . ?
C18 C17 C16 C15 2.5(4) . . . . ?
C21 C17 C16 C15 -178.5(2) . . . . ?
O5 C29 C30 C25 -177.1(2) . . . . ?
C28 C29 C30 C25 3.4(4) . . . . ?
C26 C25 C30 C29 -1.5(4) . . . . ?
C24 C25 C30 C29 -179.6(2) . . . . ?
C30 C25 C26 C27 -0.5(4) . . . . ?
C24 C25 C26 C27 177.5(3) . . . . ?
C7 C6 C5 C4 0.0(4) . . . . ?
C3 C4 C5 C6 -178.9(3) . . . . ?
C9 C4 C5 C6 1.5(4) . . . . ?
C25 C26 C27 C28 0.6(4) . . . . ?
O6 C28 C27 C26 -177.8(3) . . . . ?
C29 C28 C27 C26 1.3(4) . . . . ?
C25 C24 C23 C22 -174.1(2) . . . . ?
O3 C22 C23 C24 168.6(3) . . . . ?
O4 C22 C23 C24 -10.4(4) . . . . ?
